data_4078877
loop_
_publ_author_name
'Spicer, Charles W.'
'Lovitt, Charity Flener'
'Girolami, Gregory S.'

_publ_section_title
;
 Nonagostic M&#x00B7;&#x00B7;&#x00B7;H--C Interactions. Synthesis,
 Characterization, and DFT Study of the Titanium Amide Ti2Cl6[N(t-Bu)2]2
;
_journal_issue 13
_journal_name_full Organometallics
_journal_page_first 4894
_journal_paper_doi 10.1021/om300483v
_journal_volume 31
_journal_year 2012
_chemical_formula_sum 'C16 H36 Cl6 N2 Ti2'
_chemical_formula_weight 564.97
_chemical_name_systematic
; 
 ? 
;
_space_group_IT_number 14
_symmetry_cell_setting monoclinic
_symmetry_space_group_name_Hall '-P 2yn'
_symmetry_space_group_name_H-M 'P 1 21/n 1'
_atom_sites_solution_hydrogens geom
_atom_sites_solution_primary direct
_atom_sites_solution_secondary difmap
_audit_creation_method SHELXL-97
_cell_angle_alpha 90.00
_cell_angle_beta 90.484(5)
_cell_angle_gamma 90.00
_cell_formula_units_Z 2
_cell_length_a 7.512(2)
_cell_length_b 20.436(7)
_cell_length_c 8.291(3)
_cell_measurement_reflns_used 934
_cell_measurement_temperature 193(2)
_cell_measurement_theta_max 29.29
_cell_measurement_theta_min 1.99
_cell_volume 1272.7(7)
_computing_structure_refinement 'SHELXL-97 (Sheldrick, 1997)'
_computing_structure_solution 'SHELXS-97 (Sheldrick, 1990)'
_diffrn_ambient_temperature 193(2)
_diffrn_measured_fraction_theta_full 0.979
_diffrn_measured_fraction_theta_max 0.979
_diffrn_radiation_monochromator graphite
_diffrn_radiation_source 'fine-focus sealed tube'
_diffrn_radiation_type MoK\a
_diffrn_radiation_wavelength 0.71073
_diffrn_reflns_av_R_equivalents 0.0552
_diffrn_reflns_av_sigmaI/netI 0.0421
_diffrn_reflns_limit_h_max 9
_diffrn_reflns_limit_h_min -9
_diffrn_reflns_limit_k_max 26
_diffrn_reflns_limit_k_min -27
_diffrn_reflns_limit_l_max 10
_diffrn_reflns_limit_l_min -10
_diffrn_reflns_number 11813
_diffrn_reflns_theta_full 28.29
_diffrn_reflns_theta_max 28.29
_diffrn_reflns_theta_min 1.99
_exptl_absorpt_coefficient_mu 1.262
_exptl_absorpt_correction_T_max 0.80753
_exptl_absorpt_correction_T_min 0.68884
_exptl_absorpt_correction_type integration
_exptl_crystal_density_diffrn 1.474
_exptl_crystal_density_meas ?
_exptl_crystal_density_method 'not measured'
_exptl_crystal_F_000 584
_exptl_crystal_size_max 0.36
_exptl_crystal_size_mid 0.24
_exptl_crystal_size_min 0.18
_refine_diff_density_max 0.626
_refine_diff_density_min -0.348
_refine_diff_density_rms 0.080
_refine_ls_extinction_method none
_refine_ls_goodness_of_fit_ref 1.115
_refine_ls_hydrogen_treatment mixed
_refine_ls_matrix_type full
_refine_ls_number_parameters 125
_refine_ls_number_reflns 3080
_refine_ls_number_restraints 0
_refine_ls_restrained_S_all 1.115
_refine_ls_R_factor_all 0.0549
_refine_ls_R_factor_gt 0.0418
_refine_ls_shift/su_max 0.015
_refine_ls_shift/su_mean 0.003
_refine_ls_structure_factor_coef Fsqd
_refine_ls_weighting_details 'calc w=1/[\s^2^(Fo^2^)+(0.0634P)^2^+0.7820P] where P=(Fo^2^+2Fc^2^)/3'
_refine_ls_weighting_scheme calc
_refine_ls_wR_factor_gt 0.1151
_refine_ls_wR_factor_ref 0.1215
_reflns_number_gt 2561
_reflns_number_total 3080
_reflns_threshold_expression >2sigma(I)
_cod_data_source_file om300483v_si_003.cif
_cod_data_source_block f04aface
_cod_depositor_comments
;
The following automatic conversions were performed:

'_symmetry_cell_setting' value 'Monoclinic' changed to 'monoclinic'
according to /home/saulius/struct/CIF-dictionaries/cif_core.dic
dictionary named 'cif_core.dic' version 2.4.2 from 2011-04-26.

Automatic conversion script
Id: cif_fix_values 1891 2012-01-12 08:04:46Z andrius 

The following automatic conversions were performed:

'_exptl_crystal_density_meas' value 'not measured' was changed to '?'
- the value is perceived as not measured.

Automatic conversion script
Id: cif_fix_values 3008 2015-01-20 13:52:24Z robertas 
;
_cod_original_cell_volume 1272.8(7)
_cod_original_sg_symbol_H-M P2(1)/n
_cod_database_code 4078877

loop_
_symmetry_equiv_pos_as_xyz
'x, y, z'
'-x+1/2, y+1/2, -z+1/2'
'-x, -y, -z'
'x-1/2, -y-1/2, z-1/2'

loop_
_atom_site_label
_atom_site_type_symbol
_atom_site_fract_x
_atom_site_fract_y
_atom_site_fract_z
_atom_site_U_iso_or_equiv
_atom_site_adp_type
_atom_site_occupancy
_atom_site_symmetry_multiplicity
_atom_site_calc_flag
_atom_site_refinement_flags
Ti1 Ti 0.87886(8) 0.08360(2) 0.01919(7) 0.02243(15) Uani 1 1 d .
Cl1 Cl 1.06231(12) 0.13886(4) -0.14024(11) 0.0352(2) Uani 1 1 d .
Cl2 Cl 0.62183(12) 0.11502(4) -0.11400(11) 0.0370(2) Uani 1 1 d .
Cl3 Cl 1.13846(10) 0.02074(3) 0.13298(10) 0.02645(18) Uani 1 1 d .
N1 N 0.8353(3) 0.12416(12) 0.2175(3) 0.0221(5) Uani 1 1 d .
C1 C 0.7141(5) 0.08321(16) 0.3208(4) 0.0304(7) Uani 1 1 d .
C2 C 0.6812(5) 0.01882(17) 0.2291(5) 0.0358(8) Uani 1 1 d .
H2A H 0.6245 0.0283 0.1248 0.054 Uiso 1 1 calc R
H2B H 0.6031 -0.0095 0.2925 0.054 Uiso 1 1 calc R
H2C H 0.7950 -0.0034 0.2115 0.054 Uiso 1 1 calc R
C3 C 0.5324(5) 0.1158(2) 0.3409(7) 0.0583(13) Uani 1 1 d .
H3A H 0.5423 0.1514 0.4194 0.087 Uiso 1 1 calc R
H3B H 0.4464 0.0834 0.3794 0.087 Uiso 1 1 calc R
H3C H 0.4920 0.1333 0.2369 0.087 Uiso 1 1 calc R
C4 C 0.8033(7) 0.0646(2) 0.4802(5) 0.0510(11) Uani 1 1 d .
H4A H 0.9278 0.0527 0.4610 0.077 Uiso 1 1 calc R
H4B H 0.7408 0.0273 0.5276 0.077 Uiso 1 1 calc R
H4C H 0.7987 0.1019 0.5545 0.077 Uiso 1 1 calc R
C5 C 0.9059(4) 0.19107(15) 0.2695(4) 0.0265(7) Uani 1 1 d .
C6 C 0.8490(5) 0.21600(18) 0.4368(4) 0.0386(8) Uani 1 1 d .
H6A H 0.7192 0.2206 0.4392 0.058 Uiso 1 1 calc R
H6B H 0.9045 0.2586 0.4579 0.058 Uiso 1 1 calc R
H6C H 0.8871 0.1847 0.5197 0.058 Uiso 1 1 calc R
C7 C 1.1103(5) 0.18765(17) 0.2712(5) 0.0362(8) Uani 1 1 d .
H7A H 1.1500 0.1570 0.3551 0.054 Uiso 1 1 calc R
H7B H 1.1592 0.2312 0.2937 0.054 Uiso 1 1 calc R
H7C H 1.1521 0.1725 0.1659 0.054 Uiso 1 1 calc R
C8 C 0.8390(5) 0.24100(16) 0.1453(5) 0.0348(8) Uani 1 1 d .
H8A H 0.8814 0.2288 0.0379 0.052 Uiso 1 1 calc R
H8B H 0.8842 0.2845 0.1734 0.052 Uiso 1 1 calc R
H8C H 0.7085 0.2416 0.1449 0.052 Uiso 1 1 calc R

loop_
_atom_site_aniso_label
_atom_site_aniso_U_11
_atom_site_aniso_U_22
_atom_site_aniso_U_33
_atom_site_aniso_U_23
_atom_site_aniso_U_13
_atom_site_aniso_U_12
Ti1 0.0266(3) 0.0174(3) 0.0233(3) -0.0007(2) -0.0011(2) 0.0003(2)
Cl1 0.0440(5) 0.0279(4) 0.0339(4) 0.0029(3) 0.0063(4) -0.0062(3)
Cl2 0.0374(4) 0.0323(4) 0.0409(5) -0.0040(4) -0.0134(4) 0.0077(4)
Cl3 0.0294(4) 0.0218(3) 0.0280(4) -0.0046(3) -0.0059(3) 0.0021(3)
N1 0.0228(12) 0.0182(12) 0.0254(13) -0.0024(10) -0.0022(10) 0.0026(9)
C1 0.0303(17) 0.0283(17) 0.0328(18) -0.0028(13) 0.0086(14) -0.0034(13)
C2 0.0380(19) 0.0278(17) 0.042(2) -0.0033(15) 0.0101(16) -0.0062(13)
C3 0.0308(19) 0.048(2) 0.096(4) -0.024(3) 0.023(2) -0.0050(18)
C4 0.076(3) 0.045(2) 0.031(2) 0.0060(18) 0.001(2) -0.018(2)
C5 0.0284(16) 0.0209(14) 0.0303(17) -0.0029(12) -0.0042(13) 0.0013(11)
C6 0.051(2) 0.0311(18) 0.0335(19) -0.0108(15) 0.0002(17) -0.0007(16)
C7 0.0294(17) 0.0306(17) 0.049(2) -0.0093(16) -0.0082(16) -0.0007(14)
C8 0.043(2) 0.0210(15) 0.041(2) -0.0018(14) -0.0067(16) 0.0039(13)

loop_
_atom_type_symbol
_atom_type_description
_atom_type_scat_dispersion_real
_atom_type_scat_dispersion_imag
_atom_type_scat_source
C C 0.0033 0.0016 'International Tables Vol C Tables 4.2.6.8 and 6.1.1.4'
H H 0.0000 0.0000 'International Tables Vol C Tables 4.2.6.8 and 6.1.1.4'
Cl Cl 0.1484 0.1585 'International Tables Vol C Tables 4.2.6.8 and 6.1.1.4'
Ti Ti 0.2776 0.4457 'International Tables Vol C Tables 4.2.6.8 and 6.1.1.4'
N N 0.0061 0.0033 'International Tables Vol C Tables 4.2.6.8 and 6.1.1.4'

loop_
_geom_angle_atom_site_label_1
_geom_angle_atom_site_label_2
_geom_angle_atom_site_label_3
_geom_angle
_geom_angle_site_symmetry_1
_geom_angle_site_symmetry_3
N1 Ti1 Cl1 114.25(9) . .
N1 Ti1 Cl2 98.36(8) . .
Cl1 Ti1 Cl2 95.42(5) . .
N1 Ti1 Cl3 144.91(8) . 3_755
Cl1 Ti1 Cl3 99.45(4) . 3_755
Cl2 Ti1 Cl3 87.46(4) . 3_755
N1 Ti1 Cl3 92.14(8) . .
Cl1 Ti1 Cl3 90.00(4) . .
Cl2 Ti1 Cl3 164.96(4) . .
Cl3 Ti1 Cl3 77.80(3) 3_755 .
N1 Ti1 C2 62.72(11) . .
Cl1 Ti1 C2 175.08(10) . .
Cl2 Ti1 C2 88.97(10) . .
Cl3 Ti1 C2 82.95(8) 3_755 .
Cl3 Ti1 C2 86.30(9) . .
Ti1 Cl3 Ti1 102.20(3) 3_755 .
C1 N1 C5 123.1(2) . .
C1 N1 Ti1 111.31(19) . .
C5 N1 Ti1 125.5(2) . .
N1 C1 C4 111.6(3) . .
N1 C1 C3 111.4(3) . .
C4 C1 C3 113.6(4) . .
N1 C1 C2 106.8(3) . .
C4 C1 C2 106.4(3) . .
C3 C1 C2 106.6(3) . .
C1 C2 H2A 109.5 . .
C1 C2 H2B 109.5 . .
H2A C2 H2B 109.5 . .
C1 C2 H2C 109.5 . .
H2A C2 H2C 109.5 . .
H2B C2 H2C 109.5 . .
C1 C3 H3A 109.5 . .
C1 C3 H3B 109.5 . .
H3A C3 H3B 109.5 . .
C1 C3 H3C 109.5 . .
H3A C3 H3C 109.5 . .
H3B C3 H3C 109.5 . .
C1 C4 H4A 109.5 . .
C1 C4 H4B 109.5 . .
H4A C4 H4B 109.5 . .
C1 C4 H4C 109.5 . .
H4A C4 H4C 109.5 . .
H4B C4 H4C 109.5 . .
N1 C5 C8 107.2(3) . .
N1 C5 C7 107.8(2) . .
C8 C5 C7 111.0(3) . .
N1 C5 C6 116.8(3) . .
C8 C5 C6 107.0(3) . .
C7 C5 C6 106.9(3) . .
C5 C6 H6A 109.5 . .
C5 C6 H6B 109.5 . .
H6A C6 H6B 109.5 . .
C5 C6 H6C 109.5 . .
H6A C6 H6C 109.5 . .
H6B C6 H6C 109.5 . .
C5 C7 H7A 109.5 . .
C5 C7 H7B 109.5 . .
H7A C7 H7B 109.5 . .
C5 C7 H7C 109.5 . .
H7A C7 H7C 109.5 . .
H7B C7 H7C 109.5 . .
C5 C8 H8A 109.5 . .
C5 C8 H8B 109.5 . .
H8A C8 H8B 109.5 . .
C5 C8 H8C 109.5 . .
H8A C8 H8C 109.5 . .
H8B C8 H8C 109.5 . .

loop_
_geom_bond_atom_site_label_1
_geom_bond_atom_site_label_2
_geom_bond_distance
_geom_bond_site_symmetry_2
Ti1 N1 1.873(3) .
Ti1 Cl1 2.2253(11) .
Ti1 Cl2 2.3073(12) .
Ti1 Cl3 2.4806(11) 3_755
Ti1 Cl3 2.5123(11) .
Ti1 C2 2.651(4) .
Cl3 Ti1 2.4806(11) 3_755
N1 C1 1.508(4) .
N1 C5 1.527(4) .
C1 C4 1.525(6) .
C1 C3 1.529(5) .
C1 C2 1.539(5) .
C2 H2A 0.9800 .
C2 H2B 0.9800 .
C2 H2C 0.9800 .
C3 H3A 0.9800 .
C3 H3B 0.9800 .
C3 H3C 0.9800 .
C4 H4A 0.9800 .
C4 H4B 0.9800 .
C4 H4C 0.9800 .
C5 C8 1.532(5) .
C5 C7 1.537(5) .
C5 C6 1.542(5) .
C6 H6A 0.9800 .
C6 H6B 0.9800 .
C6 H6C 0.9800 .
C7 H7A 0.9800 .
C7 H7B 0.9800 .
C7 H7C 0.9800 .
C8 H8A 0.9800 .
C8 H8B 0.9800 .
C8 H8C 0.9800 .
